data_4318567
loop_
_publ_author_name
'Graeme A. Horley'
'Mary F. Mahon'
'Kieran C. Molloy'
'Peter W. Haycock'
'Christopher P. Myers'

_publ_section_title
;
 Synthesis and Characterization of Novel Homoleptic N,N-Dialkylcarbamato
 Complexes of Antimony: Precursors for the Deposition of Antimony Oxides
;
_journal_name_full 'Inorganic Chemistry'
_journal_page_first 5052
_journal_page_last 5058
_journal_paper_doi 10.1021/ic0202716
_journal_volume 41
_journal_year 2002
_chemical_formula_sum 'C9 H18 N3 O6 Sb'
_chemical_formula_weight 386.01
_space_group_IT_number 14
_symmetry_cell_setting monoclinic
_symmetry_space_group_name_Hall '-P 2ybc'
_symmetry_space_group_name_H-M 'P 1 21/c 1'
_atom_sites_solution_hydrogens geom
_atom_sites_solution_primary direct
_atom_sites_solution_secondary difmap
_audit_creation_method SHELXL-97
_cell_angle_alpha 90.00
_cell_angle_beta 108.029(2)
_cell_angle_gamma 90.00
_cell_formula_units_Z 4
_cell_length_a 8.7520(5)
_cell_length_b 14.2970(8)
_cell_length_c 11.8150(7)
_cell_measurement_reflns_used 25
_cell_measurement_temperature 150(2)
_cell_measurement_theta_max 18
_cell_measurement_theta_min 12
_cell_volume 1405.79(14)
_computing_cell_refinement 'Nonius CAD4 software'
_computing_data_collection 'Nonius CAD4 software'
_computing_data_reduction 'XCAD (P.McArdle, 2000)'
_computing_molecular_graphics 'ORTEX (P.McArdle, 1995)'
_computing_publication_material 'SHELXL-97/2 (Sheldrick,1997)'
_computing_structure_refinement 'SHELXL-97 (Sheldrick, 1997)'
_computing_structure_solution 'SHELXS-97 (Sheldrick, 1990)'
_diffrn_ambient_temperature 150(2)
_diffrn_measured_fraction_theta_full 0.978
_diffrn_measured_fraction_theta_max 0.978
_diffrn_measurement_device_type '4-circle diffractometer'
_diffrn_measurement_method 'scintillation counter'
_diffrn_radiation_monochromator graphite
_diffrn_radiation_source 'fine-focus sealed tube'
_diffrn_radiation_type MoK\a
_diffrn_radiation_wavelength 0.71069
_diffrn_reflns_av_R_equivalents 0.0352
_diffrn_reflns_av_sigmaI/netI 0.0514
_diffrn_reflns_limit_h_max 11
_diffrn_reflns_limit_h_min -12
_diffrn_reflns_limit_k_max 19
_diffrn_reflns_limit_k_min -14
_diffrn_reflns_limit_l_max 16
_diffrn_reflns_limit_l_min -16
_diffrn_reflns_number 14053
_diffrn_reflns_theta_full 29.57
_diffrn_reflns_theta_max 29.57
_diffrn_reflns_theta_min 2.93
_exptl_absorpt_coefficient_mu 1.988
_exptl_absorpt_correction_T_max 1.02
_exptl_absorpt_correction_T_min 0.99
_exptl_absorpt_correction_type multi-scan
_exptl_crystal_colour Colourless
_exptl_crystal_density_diffrn 1.824
_exptl_crystal_density_method 'not measured'
_exptl_crystal_description Block
_exptl_crystal_F_000 768
_exptl_crystal_size_max 0.15
_exptl_crystal_size_mid 0.15
_exptl_crystal_size_min 0.13
_refine_diff_density_max 1.130
_refine_diff_density_min -0.727
_refine_diff_density_rms 0.099
_refine_ls_extinction_coef 0.0035(4)
_refine_ls_extinction_expression Fc^*^=kFc[1+0.001xFc^2^\l^3^/sin(2\q)]^-1/4^
_refine_ls_extinction_method SHELXL
_refine_ls_goodness_of_fit_ref 0.776
_refine_ls_hydrogen_treatment constr
_refine_ls_matrix_type full
_refine_ls_number_parameters 179
_refine_ls_number_reflns 3855
_refine_ls_number_restraints 0
_refine_ls_restrained_S_all 0.776
_refine_ls_R_factor_all 0.0395
_refine_ls_R_factor_gt 0.0276
_refine_ls_shift/su_max 0.002
_refine_ls_shift/su_mean 0.000
_refine_ls_structure_factor_coef Fsqd
_refine_ls_weighting_details 'calc w=1/[\s^2^(Fo^2^)+(0.0410P)^2^+2.4436P] where P=(Fo^2^+2Fc^2^)/3'
_refine_ls_weighting_scheme calc
_refine_ls_wR_factor_gt 0.0651
_refine_ls_wR_factor_ref 0.0732
_reflns_number_gt 3188
_reflns_number_total 3855
_reflns_threshold_expression >2sigma(I)
_cod_data_source_file ic0202716_1.cif
_cod_data_source_block k01kcm6
_cod_depositor_comments
;
The following automatic conversions were performed:

'_symmetry_cell_setting' value 'Monoclinic' changed to 'monoclinic'
according to the built-in table from CIF Core dictionary named
'cif_core.dic' version 2.4.1 from
2010-06-29.

'_exptl_absorpt_correction_type' value 'Multi-Scan'
changed to 'multi-scan' according to the built-in table from CIF Core
dictionary named 'cif_core.dic' version 2.4.1 from 2010-06-29.

Automatic conversion script
Id: cif_fix_values 1646 2011-03-28 12:23:43Z adriana 

The following automatic conversions were performed:

data name '_atom_site_symetry_multiplicity' was replaced with
'_atom_site_symmetry_multiplicity' as specified in the replacement
file 'data/replacement-values/replacement_tags.lst'.

Automatic conversion script
Id: cif_correct_tags 9268 2022-04-12 08:56:07Z antanas 
;
_cod_database_code 4318567

loop_
_symmetry_equiv_pos_as_xyz
'x, y, z'
'x, -y+1/2, z+1/2'
'-x, -y, -z'
'-x, y-1/2, -z-1/2'

loop_
_atom_site_label
_atom_site_type_symbol
_atom_site_fract_x
_atom_site_fract_y
_atom_site_fract_z
_atom_site_U_iso_or_equiv
_atom_site_adp_type
_atom_site_occupancy
_atom_site_symmetry_multiplicity
_atom_site_calc_flag
_atom_site_refinement_flags
_atom_site_disorder_assembly
_atom_site_disorder_group
Sb1 Sb 0.425591(18) 0.066100(12) 0.814841(13) 0.02006(8) Uani 1 1 d . . .
O1 O 0.2711(2) -0.03493(13) 0.72302(15) 0.0229(4) Uani 1 1 d . . .
O2 O 0.1319(2) 0.09726(14) 0.70257(16) 0.0272(4) Uani 1 1 d . . .
O3 O 0.4510(2) 0.09509(14) 0.65156(15) 0.0253(4) Uani 1 1 d . . .
O4 O 0.6510(2) 0.17311(15) 0.77944(16) 0.0300(4) Uani 1 1 d . . .
O5 O 0.5844(2) -0.04097(14) 0.83190(16) 0.0271(4) Uani 1 1 d . . .
O6 O 0.6962(2) 0.01374(14) 1.01757(15) 0.0256(4) Uani 1 1 d . . .
N1 N 0.0005(3) -0.03949(18) 0.6361(2) 0.0281(5) Uani 1 1 d . . .
N2 N 0.6043(3) 0.19104(16) 0.57934(19) 0.0250(5) Uani 1 1 d . . .
N3 N 0.8142(3) -0.10564(17) 0.94744(19) 0.0267(5) Uani 1 1 d . . .
C1 C 0.1326(3) 0.0106(2) 0.6874(2) 0.0237(5) Uani 1 1 d . . .
C2 C 0.0051(4) -0.1387(2) 0.6095(3) 0.0335(6) Uani 1 1 d . . .
H2A H 0.1166 -0.1606 0.6365 0.050 Uiso 1 1 calc R . .
H2B H -0.0402 -0.1484 0.5235 0.050 Uiso 1 1 calc R . .
H2C H -0.0582 -0.1737 0.6507 0.050 Uiso 1 1 calc R . .
C3 C -0.1568(3) 0.0058(2) 0.6020(3) 0.0356(7) Uani 1 1 d . . .
H3A H -0.2118 -0.0096 0.6603 0.053 Uiso 1 1 calc R . .
H3B H -0.2210 -0.0164 0.5232 0.053 Uiso 1 1 calc R . .
H3C H -0.1430 0.0737 0.5997 0.053 Uiso 1 1 calc R . .
C4 C 0.5727(3) 0.1542(2) 0.6740(2) 0.0230(5) Uani 1 1 d . . .
C5 C 0.7326(4) 0.2602(2) 0.5977(3) 0.0358(7) Uani 1 1 d . . .
H5A H 0.7075 0.3149 0.6388 0.054 Uiso 1 1 calc R . .
H5B H 0.7420 0.2794 0.5205 0.054 Uiso 1 1 calc R . .
H5C H 0.8344 0.2327 0.6462 0.054 Uiso 1 1 calc R . .
C6 C 0.5107(4) 0.1653(2) 0.4584(2) 0.0351(7) Uani 1 1 d . . .
H6A H 0.4891 0.0979 0.4548 0.053 Uiso 1 1 calc R . .
H6B H 0.5713 0.1811 0.4038 0.053 Uiso 1 1 calc R . .
H6C H 0.4087 0.1996 0.4353 0.053 Uiso 1 1 calc R . .
C7 C 0.6979(3) -0.0416(2) 0.9361(2) 0.0223(5) Uani 1 1 d . . .
C8 C 0.9537(3) -0.1081(2) 1.0538(2) 0.0307(6) Uani 1 1 d . . .
H8A H 0.9655 -0.0475 1.0944 0.046 Uiso 1 1 calc R . .
H8B H 1.0503 -0.1213 1.0313 0.046 Uiso 1 1 calc R . .
H8C H 0.9392 -0.1573 1.1074 0.046 Uiso 1 1 calc R . .
C9 C 0.8068(5) -0.1749(3) 0.8561(3) 0.0548(11) Uani 1 1 d . . .
H9A H 0.7987 -0.2375 0.8875 0.082 Uiso 1 1 calc R . .
H9B H 0.9042 -0.1710 0.8321 0.082 Uiso 1 1 calc R . .
H9C H 0.7124 -0.1630 0.7870 0.082 Uiso 1 1 calc R . .

loop_
_atom_site_aniso_label
_atom_site_aniso_U_11
_atom_site_aniso_U_22
_atom_site_aniso_U_33
_atom_site_aniso_U_23
_atom_site_aniso_U_13
_atom_site_aniso_U_12
Sb1 0.02113(11) 0.02122(12) 0.01670(10) -0.00020(6) 0.00422(7) 0.00013(6)
O1 0.0214(8) 0.0252(10) 0.0212(8) 0.0002(7) 0.0052(7) -0.0006(7)
O2 0.0290(9) 0.0253(10) 0.0266(9) 0.0008(8) 0.0076(7) 0.0010(8)
O3 0.0255(9) 0.0311(10) 0.0191(8) 0.0018(8) 0.0067(7) -0.0052(8)
O4 0.0307(10) 0.0381(12) 0.0196(9) -0.0029(8) 0.0054(7) -0.0048(9)
O5 0.0268(9) 0.0285(10) 0.0216(9) -0.0014(8) 0.0008(7) 0.0063(8)
O6 0.0254(9) 0.0279(11) 0.0229(9) -0.0033(8) 0.0067(7) 0.0017(8)
N1 0.0239(11) 0.0297(13) 0.0291(12) 0.0004(10) 0.0058(9) -0.0020(10)
N2 0.0273(11) 0.0251(12) 0.0223(10) 0.0004(9) 0.0072(8) -0.0056(9)
N3 0.0297(12) 0.0272(13) 0.0212(10) -0.0002(9) 0.0050(9) 0.0064(10)
C1 0.0246(12) 0.0312(15) 0.0164(11) 0.0029(10) 0.0079(9) 0.0006(11)
C2 0.0334(15) 0.0349(17) 0.0297(14) -0.0057(12) 0.0061(11) -0.0072(12)
C3 0.0238(13) 0.0411(18) 0.0384(16) 0.0032(13) 0.0047(11) -0.0002(12)
C4 0.0230(12) 0.0229(14) 0.0225(12) 0.0015(10) 0.0061(9) 0.0033(10)
C5 0.0434(17) 0.0323(17) 0.0334(15) -0.0030(13) 0.0146(13) -0.0153(13)
C6 0.0374(15) 0.0414(18) 0.0250(13) 0.0039(12) 0.0073(11) -0.0089(13)
C7 0.0201(12) 0.0267(14) 0.0208(12) 0.0016(10) 0.0075(9) -0.0020(10)
C8 0.0264(13) 0.0367(17) 0.0254(13) 0.0027(12) 0.0029(10) 0.0072(12)
C9 0.069(2) 0.055(2) 0.0308(16) -0.0119(15) 0.0019(15) 0.0342(19)

loop_
_atom_type_symbol
_atom_type_description
_atom_type_scat_dispersion_real
_atom_type_scat_dispersion_imag
_atom_type_scat_source
C C 0.0033 0.0016 'International Tables Vol C Tables 4.2.6.8 and 6.1.1.4'
H H 0.0000 0.0000 'International Tables Vol C Tables 4.2.6.8 and 6.1.1.4'
O O 0.0106 0.0060 'International Tables Vol C Tables 4.2.6.8 and 6.1.1.4'
N N 0.0061 0.0033 'International Tables Vol C Tables 4.2.6.8 and 6.1.1.4'
Sb Sb -0.5866 1.5461 'International Tables Vol C Tables 4.2.6.8 and 6.1.1.4'

loop_
_geom_angle_atom_site_label_1
_geom_angle_atom_site_label_2
_geom_angle_atom_site_label_3
_geom_angle
_geom_angle_site_symmetry_1
_geom_angle_site_symmetry_3
_geom_angle_publ_flag
O5 Sb1 O1 80.83(7) . . ?
O5 Sb1 O3 88.61(8) . . ?
O1 Sb1 O3 83.69(7) . . ?
O5 Sb1 O2 137.15(7) . . ?
O1 Sb1 O2 56.70(7) . . ?
O3 Sb1 O2 81.96(7) . . ?
O5 Sb1 C1 109.93(8) . . ?
O1 Sb1 C1 29.11(8) . . ?
O3 Sb1 C1 83.91(7) . . ?
O2 Sb1 C1 27.72(8) . . ?
C1 O1 Sb1 102.18(16) . . ?
C1 O2 Sb1 81.50(14) . . ?
C4 O3 Sb1 104.85(14) . . ?
C7 O5 Sb1 112.99(16) . . ?
C1 N1 C2 122.9(2) . . ?
C1 N1 C3 119.8(3) . . ?
C2 N1 C3 117.3(2) . . ?
C4 N2 C6 121.3(2) . . ?
C4 N2 C5 119.3(2) . . ?
C6 N2 C5 119.3(2) . . ?
C7 N3 C9 122.2(2) . . ?
C7 N3 C8 120.6(2) . . ?
C9 N3 C8 117.3(2) . . ?
O2 C1 O1 119.1(2) . . ?
O2 C1 N1 123.6(2) . . ?
O1 C1 N1 117.3(3) . . ?
O2 C1 Sb1 70.78(14) . . ?
O1 C1 Sb1 48.71(12) . . ?
N1 C1 Sb1 164.6(2) . . ?
O4 C4 O3 119.8(2) . . ?
O4 C4 N2 123.7(2) . . ?
O3 C4 N2 116.5(2) . . ?
O6 C7 O5 121.9(2) . . ?
O6 C7 N3 122.9(2) . . ?
O5 C7 N3 115.1(2) . . ?

loop_
_geom_bond_atom_site_label_1
_geom_bond_atom_site_label_2
_geom_bond_distance
_geom_bond_site_symmetry_2
_geom_bond_publ_flag
Sb1 O5 2.0353(19) . ?
Sb1 O1 2.0454(18) . ?
Sb1 O3 2.0513(18) . ?
Sb1 O2 2.5406(19) . ?
Sb1 C1 2.661(3) . ?
O1 C1 1.325(3) . ?
O2 C1 1.252(4) . ?
O3 C4 1.321(3) . ?
O4 C4 1.252(3) . ?
O5 C7 1.322(3) . ?
O6 C7 1.249(3) . ?
N1 C1 1.336(4) . ?
N1 C2 1.455(4) . ?
N1 C3 1.460(4) . ?
N2 C4 1.340(3) . ?
N2 C6 1.457(3) . ?
N2 C5 1.461(3) . ?
N3 C7 1.345(3) . ?
N3 C9 1.451(4) . ?
N3 C8 1.457(3) . ?
